data_4106057
loop_
_publ_author_name
'Emmanuel Di Piazza'
'Lucie Norel'
'Karine Costuas'
'Adrien Bourdolle'
'Olivier Maury'
'St\'ephane Rigaut'

_publ_section_title
;
 d-f Heterobimetallic Association between Ytterbium and Ruthenium
 Carbon-Rich Complexes: Redox Commutation of Near-IR Luminescence
;
_journal_name_full 'Journal of the American Chemical Society'
_journal_page_first 6174
_journal_page_last 6176
_journal_paper_doi 10.1021/ja2023515
_journal_volume 133
_journal_year 2011
_chemical_compound_source 'synthesis as described'
_chemical_formula_moiety '2(C72 H60 N2 P4 Ru), 3(C H2 Cl2)'
_chemical_formula_sum 'C147 H126 Cl6 N4 P8 Ru2'
_chemical_formula_weight 2611.12
_chemical_name_systematic
;
 ?
;
_space_group_IT_number 15
_symmetry_cell_setting monoclinic
_symmetry_Int_Tables_number 15
_symmetry_space_group_name_Hall '-C 2yc'
_symmetry_space_group_name_H-M 'C 1 2/c 1'
_atom_sites_solution_hydrogens geom
_atom_sites_solution_primary direct
_atom_sites_solution_secondary difmap
_audit_conform_dict_location ftp://ftp.iucr.org/pub/cif_core.dic
_audit_conform_dict_name cif_core.dic
_audit_conform_dict_version 2.3
_audit_creation_date 2010-01-05T08:56:57-00:00
_audit_creation_method 'WinGX routine CIF_UPDATE'
_cell_angle_alpha 90
_cell_angle_beta 94.000(5)
_cell_angle_gamma 90
_cell_formula_units_Z 4
_cell_length_a 34.983(3)
_cell_length_b 14.0674(12)
_cell_length_c 24.973(2)
_cell_measurement_reflns_used 5868
_cell_measurement_temperature 100(2)
_cell_measurement_theta_max 27.46
_cell_measurement_theta_min 2.46
_cell_measurement_wavelength 0.71073
_cell_volume 12259.8(18)
_computing_cell_refinement 'Bruker SMART, 2006'
_computing_data_collection 'Bruker SMART, 2006'
_computing_data_reduction 'Bruker SAINT, 2006'
_computing_molecular_graphics 'Ortep-3 for Windows (Farrugia, 1997)'
_computing_publication_material 'WinGX publication routines (Farrugia, 1999)'
_computing_structure_refinement 'SHELXL-97 (Sheldrick, 1997)'
_computing_structure_solution 'SIR97 (Altomare et al., 1999)'
_diffrn_ambient_temperature 100(2)
_diffrn_detector 'CCD plate'
_diffrn_measured_fraction_theta_full 0.996
_diffrn_measured_fraction_theta_max 0.996
_diffrn_measurement_device_type 'APEXII, Bruker-AXS'
_diffrn_measurement_method 'CCD rotation images, thin slices'
_diffrn_radiation_monochromator graphite
_diffrn_radiation_probe x-ray
_diffrn_radiation_type MoK\a
_diffrn_radiation_wavelength 0.71073
_diffrn_reflns_av_R_equivalents 0.0678
_diffrn_reflns_av_unetI/netI 0.0645
_diffrn_reflns_limit_h_max 45
_diffrn_reflns_limit_h_min -45
_diffrn_reflns_limit_k_max 13
_diffrn_reflns_limit_k_min -18
_diffrn_reflns_limit_l_max 32
_diffrn_reflns_limit_l_min -32
_diffrn_reflns_number 56749
_diffrn_reflns_theta_full 27.48
_diffrn_reflns_theta_max 27.48
_diffrn_reflns_theta_min 2.94
_exptl_absorpt_coefficient_mu 0.538
_exptl_absorpt_correction_T_max 0.938
_exptl_absorpt_correction_T_min 0.777
_exptl_absorpt_correction_type multi-scan
_exptl_absorpt_process_details
;
  [Sheldrick, G.M. (2002). SADABS Bruker AXS Inc., Madison, Wisconsin, USA]
;
_exptl_crystal_colour orange
_exptl_crystal_density_diffrn 1.415
_exptl_crystal_description prism
_exptl_crystal_F_000 5384
_exptl_crystal_size_max 0.45
_exptl_crystal_size_mid 0.25
_exptl_crystal_size_min 0.12
_platon_squeeze_details ' ?'
_refine_diff_density_max 2.277
_refine_diff_density_min -1.938
_refine_diff_density_rms 0.138
_refine_ls_extinction_method none
_refine_ls_goodness_of_fit_ref 1.064
_refine_ls_hydrogen_treatment constr
_refine_ls_matrix_type full
_refine_ls_number_parameters 735
_refine_ls_number_reflns 14011
_refine_ls_number_restraints 3
_refine_ls_restrained_S_all 1.064
_refine_ls_R_factor_all 0.0925
_refine_ls_R_factor_gt 0.0657
_refine_ls_shift/su_max 0.008
_refine_ls_shift/su_mean 0
_refine_ls_structure_factor_coef Fsqd
_refine_ls_weighting_details 'calc w=1/[\s^2^(Fo^2^)+(0.0930P)^2^+79.0474P] where P=(Fo^2^+2Fc^2^)/3'
_refine_ls_weighting_scheme calc
_refine_ls_wR_factor_gt 0.1769
_refine_ls_wR_factor_ref 0.1965
_reflns_number_gt 9951
_reflns_number_total 14011
_reflns_threshold_expression >2sigma(I)
_cod_data_source_file ja2023515_si_002.cif
_cod_data_source_block job_new
_cod_original_sg_symbol_H-M 'C 2/c'
_cod_database_code 4106057

loop_
_symmetry_equiv_pos_as_xyz
'x, y, z'
'-x, y, -z+1/2'
'x+1/2, y+1/2, z'
'-x+1/2, y+1/2, -z+1/2'
'-x, -y, -z'
'x, -y, z-1/2'
'-x+1/2, -y+1/2, -z'
'x+1/2, -y+1/2, z-1/2'

loop_
_atom_site_label
_atom_site_type_symbol
_atom_site_fract_x
_atom_site_fract_y
_atom_site_fract_z
_atom_site_U_iso_or_equiv
_atom_site_adp_type
_atom_site_occupancy
_atom_site_symmetry_multiplicity
_atom_site_calc_flag
_atom_site_refinement_flags
Ru1 Ru 0.874670(8) 0.37719(2) 0.498929(12) 0.01187(11) Uani 1 1 d .
P1 P 0.84464(3) 0.28111(8) 0.56126(4) 0.0132(2) Uani 1 1 d .
P2 P 0.81477(3) 0.45473(8) 0.49242(4) 0.0135(2) Uani 1 1 d .
P3 P 0.93458(3) 0.29947(8) 0.50596(4) 0.0138(2) Uani 1 1 d .
P4 P 0.90549(3) 0.47369(8) 0.43722(4) 0.0135(2) Uani 1 1 d .
C1 C 0.85055(10) 0.2778(3) 0.44609(16) 0.0155(8) Uani 1 1 d .
C2 C 0.83384(11) 0.2192(3) 0.41682(16) 0.0167(8) Uani 1 1 d .
C3 C 0.81511(11) 0.1414(3) 0.38863(16) 0.0161(8) Uani 1 1 d .
C4 C 0.78029(12) 0.1501(3) 0.35724(17) 0.0205(9) Uani 1 1 d .
H4 H 0.7692 0.2109 0.3505 0.025 Uiso 1 1 calc R
C5 C 0.76227(12) 0.0684(4) 0.33606(17) 0.0239(10) Uani 1 1 d .
H5 H 0.7389 0.0733 0.3146 0.029 Uiso 1 1 calc R
C6 C 0.77881(14) -0.0199(4) 0.34663(18) 0.0262(10) Uani 1 1 d .
N7 N 0.81331(11) -0.0298(3) 0.37494(17) 0.0287(9) Uani 1 1 d .
C8 C 0.83030(12) 0.0491(3) 0.39431(17) 0.0204(9) Uani 1 1 d .
H8 H 0.8546 0.0424 0.4135 0.025 Uiso 1 1 calc R
C9 C 0.76134(14) -0.1132(4) 0.33047(19) 0.0284(11) Uani 1 1 d D
C10 C 0.77398(14) -0.1991(4) 0.35357(19) 0.0276(5) Uani 1 1 d D
H10 H 0.7933 -0.1978 0.3822 0.033 Uiso 1 1 calc R
C11 C 0.76032(14) -0.2795(4) 0.33742(19) 0.0276(5) Uani 1 1 d D
H11 H 0.7708 -0.3366 0.3525 0.033 Uiso 1 1 calc R
C12 C 0.72879(14) -0.2840(4) 0.29595(19) 0.0276(5) Uani 1 1 d D
H12 H 0.718 -0.3435 0.2849 0.033 Uiso 1 1 calc R
C13 C 0.71452(14) -0.1988(4) 0.27252(19) 0.0276(5) Uani 1 1 d D
H13 H 0.6941 -0.1989 0.2453 0.033 Uiso 1 1 calc R
N14 N 0.73238(13) -0.1106(3) 0.29181(18) 0.0361(10) Uani 1 1 d D
C21 C 0.79330(11) 0.2845(3) 0.53854(16) 0.0149(8) Uani 1 1 d .
H21A H 0.789 0.2537 0.503 0.018 Uiso 1 1 calc R
H21B H 0.7779 0.2507 0.5644 0.018 Uiso 1 1 calc R
C22 C 0.78203(11) 0.3893(3) 0.53512(17) 0.0171(8) Uani 1 1 d .
H22A H 0.7835 0.4173 0.5716 0.021 Uiso 1 1 calc R
H22B H 0.7553 0.3953 0.5196 0.021 Uiso 1 1 calc R
C23 C 0.83966(11) 0.3099(3) 0.63276(16) 0.0152(8) Uani 1 1 d .
C24 C 0.85446(11) 0.3928(3) 0.65696(17) 0.0185(9) Uani 1 1 d .
H24 H 0.869 0.4356 0.6371 0.022 Uiso 1 1 calc R
C25 C 0.84783(11) 0.4129(3) 0.71060(17) 0.0203(9) Uani 1 1 d .
H25 H 0.8579 0.4695 0.7268 0.024 Uiso 1 1 calc R
C26 C 0.82691(12) 0.3512(4) 0.73986(17) 0.0219(9) Uani 1 1 d .
H26 H 0.8226 0.3652 0.7762 0.026 Uiso 1 1 calc R
C27 C 0.81208(12) 0.2684(3) 0.71632(17) 0.0221(9) Uani 1 1 d .
H27 H 0.7977 0.2257 0.7365 0.027 Uiso 1 1 calc R
C28 C 0.81824(11) 0.2479(3) 0.66306(17) 0.0191(9) Uani 1 1 d .
H28 H 0.8079 0.1915 0.647 0.023 Uiso 1 1 calc R
C29 C 0.85638(11) 0.1547(3) 0.56726(16) 0.0163(8) Uani 1 1 d .
C30 C 0.88052(12) 0.1210(3) 0.61068(18) 0.0211(9) Uani 1 1 d .
H30 H 0.8908 0.1643 0.6371 0.025 Uiso 1 1 calc R
C31 C 0.88940(13) 0.0242(3) 0.61514(19) 0.0254(10) Uani 1 1 d .
H31 H 0.9056 0.002 0.6446 0.03 Uiso 1 1 calc R
C32 C 0.87468(13) -0.0392(3) 0.57679(19) 0.0243(10) Uani 1 1 d .
H32 H 0.8805 -0.1049 0.5801 0.029 Uiso 1 1 calc R
C33 C 0.85126(12) -0.0065(3) 0.53341(18) 0.0214(9) Uani 1 1 d .
H33 H 0.8415 -0.0501 0.5068 0.026 Uiso 1 1 calc R
C34 C 0.84211(11) 0.0891(3) 0.52861(17) 0.0174(8) Uani 1 1 d .
H34 H 0.826 0.1105 0.4988 0.021 Uiso 1 1 calc R
C35 C 0.78667(11) 0.4612(3) 0.42747(16) 0.0149(8) Uani 1 1 d .
C36 C 0.74717(11) 0.4799(3) 0.42452(17) 0.0181(9) Uani 1 1 d .
H36 H 0.7346 0.4897 0.4566 0.022 Uiso 1 1 calc R
C37 C 0.72617(12) 0.4842(3) 0.37508(17) 0.0192(9) Uani 1 1 d .
H37 H 0.6993 0.4952 0.3737 0.023 Uiso 1 1 calc R
C38 C 0.74443(12) 0.4725(3) 0.32767(17) 0.0202(9) Uani 1 1 d .
H38 H 0.7302 0.4754 0.2939 0.024 Uiso 1 1 calc R
C39 C 0.78399(12) 0.4563(3) 0.33038(17) 0.0194(9) Uani 1 1 d .
H39 H 0.7968 0.4499 0.2983 0.023 Uiso 1 1 calc R
C40 C 0.80453(11) 0.4495(3) 0.37991(17) 0.0180(9) Uani 1 1 d .
H40 H 0.8312 0.4366 0.3813 0.022 Uiso 1 1 calc R
C41 C 0.81062(11) 0.5767(3) 0.51685(17) 0.0169(8) Uani 1 1 d .
C42 C 0.81778(12) 0.5950(3) 0.57165(17) 0.0210(9) Uani 1 1 d .
H42 H 0.8242 0.5441 0.5956 0.025 Uiso 1 1 calc R
C43 C 0.81549(14) 0.6877(4) 0.5915(2) 0.0280(10) Uani 1 1 d .
H43 H 0.8205 0.6996 0.6288 0.034 Uiso 1 1 calc R
C44 C 0.80599(13) 0.7613(3) 0.5573(2) 0.0259(10) Uani 1 1 d .
H44 H 0.8037 0.8237 0.5712 0.031 Uiso 1 1 calc R
C45 C 0.79967(13) 0.7456(3) 0.5027(2) 0.0260(10) Uani 1 1 d .
H45 H 0.7937 0.7973 0.4791 0.031 Uiso 1 1 calc R
C46 C 0.80216(12) 0.6535(3) 0.48259(18) 0.0205(9) Uani 1 1 d .
H46 H 0.7981 0.6429 0.4451 0.025 Uiso 1 1 calc R
C47 C 0.96816(11) 0.3664(3) 0.46469(17) 0.0164(8) Uani 1 1 d .
H47A H 0.9946 0.3611 0.4813 0.02 Uiso 1 1 calc R
H47B H 0.9677 0.3385 0.4282 0.02 Uiso 1 1 calc R
C48 C 0.95671(11) 0.4702(3) 0.46082(16) 0.0151(8) Uani 1 1 d .
H48A H 0.9723 0.5039 0.4352 0.018 Uiso 1 1 calc R
H48B H 0.9607 0.5012 0.4964 0.018 Uiso 1 1 calc R
C49 C 0.96193(11) 0.2926(3) 0.57159(16) 0.0157(8) Uani 1 1 d .
C50 C 0.94467(12) 0.3125(3) 0.61869(17) 0.0195(9) Uani 1 1 d .
H50 H 0.9184 0.3304 0.6171 0.023 Uiso 1 1 calc R
C51 C 0.96540(12) 0.3064(4) 0.66813(17) 0.0228(9) Uani 1 1 d .
H51 H 0.9532 0.3204 0.7 0.027 Uiso 1 1 calc R
C52 C 1.00364(13) 0.2800(4) 0.67149(18) 0.0250(10) Uani 1 1 d .
H52 H 1.0177 0.2763 0.7054 0.03 Uiso 1 1 calc R
C53 C 1.02132(12) 0.2591(4) 0.62462(18) 0.0235(10) Uani 1 1 d .
H53 H 1.0475 0.2408 0.6265 0.028 Uiso 1 1 calc R
C54 C 1.00062(11) 0.2649(3) 0.57514(17) 0.0191(9) Uani 1 1 d .
H54 H 1.0128 0.25 0.5433 0.023 Uiso 1 1 calc R
C55 C 0.93970(11) 0.1781(3) 0.48011(17) 0.0188(9) Uani 1 1 d .
C56 C 0.93459(13) 0.1626(4) 0.42449(19) 0.0273(10) Uani 1 1 d .
H56 H 0.9284 0.2142 0.401 0.033 Uiso 1 1 calc R
C57 C 0.93864(14) 0.0716(4) 0.4039(2) 0.0339(12) Uani 1 1 d .
H57 H 0.9355 0.0619 0.3662 0.041 Uiso 1 1 calc R
C58 C 0.94716(13) -0.0044(4) 0.4371(2) 0.0334(12) Uani 1 1 d .
H58 H 0.9501 -0.0661 0.4224 0.04 Uiso 1 1 calc R
C59 C 0.95154(13) 0.0095(4) 0.4926(2) 0.0313(11) Uani 1 1 d .
H59 H 0.957 -0.0429 0.5159 0.038 Uiso 1 1 calc R
C60 C 0.94780(12) 0.1014(3) 0.5137(2) 0.0230(9) Uani 1 1 d .
H60 H 0.9509 0.1109 0.5514 0.028 Uiso 1 1 calc R
C61 C 0.89481(11) 0.6012(3) 0.43114(16) 0.0160(8) Uani 1 1 d .
C62 C 0.90798(11) 0.6648(3) 0.47104(16) 0.0179(9) Uani 1 1 d .
H62 H 0.9224 0.642 0.502 0.021 Uiso 1 1 calc R
C63 C 0.90017(12) 0.7616(3) 0.46585(18) 0.0225(9) Uani 1 1 d .
H63 H 0.9088 0.8041 0.4937 0.027 Uiso 1 1 calc R
C64 C 0.88006(12) 0.7964(3) 0.42064(19) 0.0228(9) Uani 1 1 d .
H64 H 0.8753 0.8627 0.4171 0.027 Uiso 1 1 calc R
C65 C 0.86672(12) 0.7340(3) 0.38009(19) 0.0235(10) Uani 1 1 d .
H65 H 0.8529 0.7576 0.3488 0.028 Uiso 1 1 calc R
C66 C 0.87375(11) 0.6372(3) 0.38570(18) 0.0197(9) Uani 1 1 d .
H66 H 0.8642 0.5947 0.3584 0.024 Uiso 1 1 calc R
C67 C 0.90962(11) 0.4425(3) 0.36565(16) 0.0169(8) Uani 1 1 d .
C68 C 0.93087(12) 0.5022(3) 0.33346(17) 0.0214(9) Uani 1 1 d .
H68 H 0.9428 0.5578 0.3485 0.026 Uiso 1 1 calc R
C69 C 0.93447(13) 0.4799(4) 0.27946(18) 0.0255(10) Uani 1 1 d .
H69 H 0.9487 0.5206 0.2579 0.031 Uiso 1 1 calc R
C70 C 0.91725(13) 0.3978(4) 0.25704(17) 0.0264(10) Uani 1 1 d .
H70 H 0.9197 0.3826 0.2204 0.032 Uiso 1 1 calc R
C71 C 0.89641(12) 0.3385(4) 0.28901(17) 0.0232(10) Uani 1 1 d .
H71 H 0.8848 0.2825 0.2742 0.028 Uiso 1 1 calc R
C72 C 0.89265(12) 0.3617(3) 0.34289(16) 0.0188(9) Uani 1 1 d .
H72 H 0.8782 0.3213 0.3643 0.023 Uiso 1 1 calc R
C81 C 0.89851(11) 0.4764(3) 0.55242(15) 0.0148(8) Uani 1 1 d .
C82 C 0.91493(11) 0.5347(3) 0.58126(16) 0.0168(8) Uani 1 1 d .
C83 C 0.93522(12) 0.6082(3) 0.61150(16) 0.0179(9) Uani 1 1 d .
C84 C 0.92079(15) 0.7016(4) 0.6123(2) 0.0331(12) Uani 1 1 d .
H84 H 0.8969 0.7157 0.5936 0.04 Uiso 1 1 calc R
C85 C 0.9409(2) 0.7729(4) 0.6396(3) 0.057(2) Uani 1 1 d .
H85 H 0.9305 0.8353 0.6399 0.069 Uiso 1 1 calc R
C86 C 0.97568(17) 0.7545(4) 0.6665(3) 0.0457(15) Uani 1 1 d .
H86 H 0.9895 0.8044 0.6848 0.055 Uiso 1 1 calc R
C87 C 0.99052(13) 0.6647(4) 0.66702(19) 0.0280(11) Uani 1 1 d .
H87 H 1.0146 0.6522 0.6857 0.034 Uiso 1 1 calc R
C88 C 0.97036(11) 0.5912(3) 0.64010(16) 0.0198(9) Uani 1 1 d .
H88 H 0.9807 0.5287 0.6413 0.024 Uiso 1 1 calc R
C101 C 0.8648(2) -0.0585(6) 0.2615(3) 0.077(3) Uani 1 1 d .
H10A H 0.8508 -0.075 0.2933 0.093 Uiso 1 1 calc R
H10B H 0.8503 -0.0865 0.2299 0.093 Uiso 1 1 calc R
Cl11 Cl 0.90702(9) -0.1134(3) 0.26810(12) 0.1261(13) Uani 1 1 d .
Cl12 Cl 0.86277(9) 0.0629(2) 0.25433(11) 0.1083(9) Uani 1 1 d .
C201 C 1 -0.0323(14) 0.75 0.32(3) Uani 1 2 d S
H20A H 1.0224 -0.074 0.7462 0.384 Uiso 0.5 1 calc PR
H20B H 0.9776 -0.074 0.7538 0.384 Uiso 0.5 1 calc PR
Cl21 Cl 0.99205(12) 0.0310(4) 0.6911(2) 0.1790(18) Uani 1 1 d .

loop_
_atom_site_aniso_label
_atom_site_aniso_U_11
_atom_site_aniso_U_22
_atom_site_aniso_U_33
_atom_site_aniso_U_23
_atom_site_aniso_U_13
_atom_site_aniso_U_12
Ru1 0.00928(16) 0.01284(18) 0.01354(17) -0.00090(12) 0.00113(11) -0.00047(11)
P1 0.0100(4) 0.0144(5) 0.0151(5) -0.0001(4) 0.0012(4) -0.0008(4)
P2 0.0101(4) 0.0150(5) 0.0153(5) -0.0010(4) 0.0011(4) 0.0006(4)
P3 0.0101(4) 0.0152(5) 0.0162(5) -0.0005(4) 0.0015(4) 0.0006(4)
P4 0.0102(4) 0.0155(5) 0.0150(5) 0.0002(4) 0.0018(4) -0.0004(4)
C1 0.0091(17) 0.017(2) 0.020(2) 0.0028(17) 0.0034(15) 0.0012(16)
C2 0.0141(18) 0.020(2) 0.0168(19) 0.0014(17) 0.0057(15) 0.0018(16)
C3 0.0155(18) 0.016(2) 0.0167(19) -0.0009(16) 0.0032(15) -0.0011(16)
C4 0.019(2) 0.023(2) 0.020(2) -0.0012(18) 0.0026(16) 0.0029(18)
C5 0.018(2) 0.034(3) 0.019(2) -0.0041(19) -0.0018(16) -0.0036(19)
C6 0.031(2) 0.024(3) 0.025(2) -0.010(2) 0.0135(19) -0.009(2)
N7 0.029(2) 0.023(2) 0.034(2) -0.0039(18) 0.0021(17) 0.0005(17)
C8 0.018(2) 0.022(2) 0.021(2) -0.0030(18) -0.0013(16) 0.0006(18)
C9 0.028(2) 0.033(3) 0.025(2) 0.000(2) 0.0041(19) 0.001(2)
C10 0.0320(12) 0.0259(13) 0.0261(12) 0.0060(10) 0.0111(10) 0.0067(10)
C11 0.0320(12) 0.0259(13) 0.0261(12) 0.0060(10) 0.0111(10) 0.0067(10)
C12 0.0320(12) 0.0259(13) 0.0261(12) 0.0060(10) 0.0111(10) 0.0067(10)
C13 0.0320(12) 0.0259(13) 0.0261(12) 0.0060(10) 0.0111(10) 0.0067(10)
N14 0.037(2) 0.033(3) 0.038(2) 0.000(2) -0.0021(19) -0.006(2)
C21 0.0115(17) 0.019(2) 0.0146(19) 0.0005(16) 0.0020(14) -0.0020(16)
C22 0.0094(17) 0.021(2) 0.021(2) 0.0001(17) 0.0040(15) 0.0013(16)
C23 0.0118(17) 0.014(2) 0.020(2) -0.0011(16) 0.0011(15) 0.0012(15)
C24 0.0107(17) 0.022(2) 0.023(2) 0.0008(18) 0.0008(15) -0.0006(16)
C25 0.0157(19) 0.023(2) 0.022(2) -0.0043(18) 0.0010(16) -0.0010(17)
C26 0.023(2) 0.026(2) 0.016(2) -0.0022(18) 0.0019(16) -0.0016(19)
C27 0.024(2) 0.026(3) 0.017(2) 0.0043(18) 0.0041(16) -0.0006(19)
C28 0.0177(19) 0.018(2) 0.021(2) 0.0009(17) 0.0026(16) -0.0010(17)
C29 0.0136(18) 0.017(2) 0.018(2) 0.0019(17) 0.0042(15) 0.0012(16)
C30 0.0153(19) 0.021(2) 0.028(2) 0.0023(19) 0.0008(17) 0.0009(17)
C31 0.021(2) 0.024(3) 0.032(2) 0.004(2) 0.0006(18) 0.0034(19)
C32 0.026(2) 0.011(2) 0.037(3) 0.0001(19) 0.0077(19) 0.0024(18)
C33 0.023(2) 0.016(2) 0.026(2) -0.0018(18) 0.0078(17) -0.0030(18)
C34 0.0167(19) 0.016(2) 0.021(2) 0.0005(17) 0.0064(16) -0.0015(16)
C35 0.0145(18) 0.013(2) 0.0167(19) 0.0004(16) -0.0002(15) -0.0001(16)
C36 0.0146(18) 0.019(2) 0.021(2) 0.0005(17) 0.0017(15) 0.0004(16)
C37 0.0140(18) 0.018(2) 0.025(2) 0.0006(18) -0.0026(16) 0.0010(17)
C38 0.021(2) 0.020(2) 0.019(2) -0.0020(17) -0.0035(16) -0.0014(18)
C39 0.020(2) 0.019(2) 0.019(2) -0.0032(17) 0.0014(16) -0.0006(17)
C40 0.0128(18) 0.020(2) 0.021(2) 0.0018(17) 0.0017(15) -0.0011(17)
C41 0.0106(17) 0.017(2) 0.024(2) -0.0029(17) 0.0025(15) 0.0014(16)
C42 0.021(2) 0.020(2) 0.022(2) -0.0045(18) -0.0004(16) 0.0034(18)
C43 0.030(2) 0.025(3) 0.029(2) -0.007(2) 0.0028(19) 0.000(2)
C44 0.023(2) 0.018(2) 0.037(3) -0.007(2) 0.0079(19) -0.0008(19)
C45 0.027(2) 0.017(2) 0.035(3) -0.001(2) 0.0077(19) -0.0002(19)
C46 0.019(2) 0.017(2) 0.026(2) 0.0002(18) 0.0026(17) -0.0004(17)
C47 0.0124(17) 0.017(2) 0.020(2) 0.0012(17) 0.0037(15) -0.0013(16)
C48 0.0111(17) 0.015(2) 0.019(2) 0.0000(16) 0.0021(14) -0.0007(15)
C49 0.0132(18) 0.016(2) 0.0177(19) 0.0009(16) 0.0023(15) -0.0002(16)
C50 0.0159(19) 0.021(2) 0.022(2) -0.0015(18) 0.0019(16) 0.0004(17)
C51 0.020(2) 0.029(3) 0.019(2) -0.0011(19) 0.0011(16) 0.0003(19)
C52 0.021(2) 0.030(3) 0.023(2) 0.0003(19) -0.0053(17) -0.0002(19)
C53 0.0146(19) 0.030(3) 0.026(2) 0.003(2) -0.0006(16) 0.0001(18)
C54 0.0145(18) 0.020(2) 0.023(2) -0.0004(18) 0.0027(16) 0.0034(17)
C55 0.0116(17) 0.017(2) 0.029(2) -0.0027(18) 0.0038(16) -0.0001(16)
C56 0.024(2) 0.025(3) 0.032(3) -0.009(2) -0.0001(19) 0.001(2)
C57 0.026(2) 0.036(3) 0.039(3) -0.018(2) 0.001(2) 0.001(2)
C58 0.021(2) 0.022(3) 0.058(3) -0.017(2) 0.008(2) -0.001(2)
C59 0.019(2) 0.018(2) 0.057(3) 0.000(2) 0.006(2) 0.0006(19)
C60 0.0154(19) 0.018(2) 0.036(3) -0.005(2) 0.0047(18) 0.0001(17)
C61 0.0114(17) 0.018(2) 0.019(2) 0.0025(17) 0.0035(15) -0.0012(16)
C62 0.0156(18) 0.019(2) 0.019(2) 0.0037(17) 0.0033(15) 0.0003(17)
C63 0.022(2) 0.021(2) 0.025(2) -0.0014(19) 0.0067(17) 0.0009(18)
C64 0.020(2) 0.014(2) 0.035(3) 0.0028(19) 0.0067(18) 0.0024(17)
C65 0.017(2) 0.022(2) 0.031(2) 0.003(2) 0.0011(17) 0.0034(18)
C66 0.0151(19) 0.018(2) 0.026(2) 0.0002(18) 0.0014(16) 0.0006(17)
C67 0.0120(17) 0.025(2) 0.0137(19) 0.0009(17) -0.0002(14) 0.0015(17)
C68 0.021(2) 0.023(2) 0.021(2) 0.0015(18) 0.0062(17) -0.0009(18)
C69 0.024(2) 0.032(3) 0.022(2) 0.009(2) 0.0062(17) 0.000(2)
C70 0.024(2) 0.042(3) 0.014(2) -0.001(2) 0.0057(17) 0.006(2)
C71 0.020(2) 0.031(3) 0.019(2) -0.0045(19) 0.0022(16) 0.0000(19)
C72 0.0169(19) 0.023(2) 0.016(2) 0.0000(17) 0.0007(15) 0.0004(17)
C81 0.0104(17) 0.020(2) 0.0144(19) 0.0013(16) 0.0040(14) 0.0009(16)
C82 0.0166(19) 0.019(2) 0.0155(19) -0.0003(17) 0.0030(15) 0.0002(17)
C83 0.0173(19) 0.021(2) 0.0158(19) -0.0015(17) 0.0023(15) -0.0041(17)
C84 0.035(3) 0.022(3) 0.039(3) -0.004(2) -0.018(2) 0.005(2)
C85 0.065(4) 0.019(3) 0.082(5) -0.016(3) -0.033(4) 0.006(3)
C86 0.048(3) 0.031(3) 0.055(4) -0.015(3) -0.016(3) -0.009(3)
C87 0.022(2) 0.035(3) 0.027(2) -0.005(2) 0.0003(18) -0.006(2)
C88 0.0154(19) 0.027(3) 0.018(2) -0.0014(18) 0.0013(15) 0.0003(18)
C101 0.092(6) 0.064(5) 0.084(5) -0.043(4) 0.061(5) -0.034(5)
Cl11 0.104(2) 0.181(3) 0.0959(19) 0.059(2) 0.0243(15) 0.053(2)
Cl12 0.142(2) 0.096(2) 0.0894(17) -0.0111(15) 0.0257(16) 0.0257(18)
C201 0.82(8) 0.086(14) 0.046(9) 0 -0.01(2) 0
Cl21 0.141(3) 0.203(5) 0.196(4) 0.031(4) 0.033(3) -0.005(3)

loop_
_atom_type_symbol
_atom_type_description
_atom_type_scat_dispersion_real
_atom_type_scat_dispersion_imag
_atom_type_scat_source
C C 0.0033 0.0016 'International Tables Vol C Tables 4.2.6.8 and 6.1.1.4'
H H 0 0 'International Tables Vol C Tables 4.2.6.8 and 6.1.1.4'
N N 0.0061 0.0033 'International Tables Vol C Tables 4.2.6.8 and 6.1.1.4'
P P 0.1023 0.0942 'International Tables Vol C Tables 4.2.6.8 and 6.1.1.4'
Cl Cl 0.1484 0.1585 'International Tables Vol C Tables 4.2.6.8 and 6.1.1.4'
Ru Ru -1.2594 0.8363 'International Tables Vol C Tables 4.2.6.8 and 6.1.1.4'

loop_
_geom_angle_atom_site_label_1
_geom_angle_atom_site_label_2
_geom_angle_atom_site_label_3
_geom_angle
_geom_angle_site_symmetry_1
_geom_angle_site_symmetry_3
C1 Ru1 C81 179.46(16) . .
C1 Ru1 P2 87.00(11) . .
C81 Ru1 P2 92.80(11) . .
C1 Ru1 P3 93.16(11) . .
C81 Ru1 P3 87.04(11) . .
P2 Ru1 P3 179.68(4) . .
C1 Ru1 P1 81.54(11) . .
C81 Ru1 P1 97.95(11) . .
P2 Ru1 P1 82.89(4) . .
P3 Ru1 P1 96.86(4) . .
C1 Ru1 P4 99.01(11) . .
C81 Ru1 P4 81.50(11) . .
P2 Ru1 P4 97.62(4) . .
P3 Ru1 P4 82.63(4) . .
P1 Ru1 P4 179.26(4) . .
C29 P1 C21 104.96(19) . .
C29 P1 C23 99.75(19) . .
C21 P1 C23 97.81(18) . .
C29 P1 Ru1 120.17(13) . .
C21 P1 Ru1 104.52(13) . .
C23 P1 Ru1 125.92(14) . .
C41 P2 C35 101.40(19) . .
C41 P2 C22 101.89(19) . .
C35 P2 C22 102.54(18) . .
C41 P2 Ru1 120.10(13) . .
C35 P2 Ru1 120.09(13) . .
C22 P2 Ru1 108.13(14) . .
C55 P3 C49 101.9(2) . .
C55 P3 C47 101.17(19) . .
C49 P3 C47 102.11(18) . .
C55 P3 Ru1 120.79(13) . .
C49 P3 Ru1 119.63(13) . .
C47 P3 Ru1 108.33(14) . .
C61 P4 C48 103.87(19) . .
C61 P4 C67 100.40(19) . .
C48 P4 C67 99.32(18) . .
C61 P4 Ru1 120.96(13) . .
C48 P4 Ru1 104.61(14) . .
C67 P4 Ru1 124.09(15) . .
C2 C1 Ru1 175.2(3) . .
C1 C2 C3 172.0(5) . .
C8 C3 C4 116.3(4) . .
C8 C3 C2 119.9(4) . .
C4 C3 C2 123.7(4) . .
C5 C4 C3 119.4(4) . .
C5 C4 H4 120.3 . .
C3 C4 H4 120.3 . .
C6 C5 C4 119.5(4) . .
C6 C5 H5 120.2 . .
C4 C5 H5 120.2 . .
N7 C6 C5 122.2(4) . .
N7 C6 C9 112.5(4) . .
C5 C6 C9 125.4(4) . .
C8 N7 C6 117.4(4) . .
N7 C8 C3 125.2(4) . .
N7 C8 H8 117.4 . .
C3 C8 H8 117.4 . .
N14 C9 C10 121.3(5) . .
N14 C9 C6 116.2(5) . .
C10 C9 C6 122.5(5) . .
C11 C10 C9 122.2(5) . .
C11 C10 H10 118.9 . .
C9 C10 H10 118.9 . .
C10 C11 C12 120.5(5) . .
C10 C11 H11 119.8 . .
C12 C11 H11 119.8 . .
C13 C12 C11 119.0(5) . .
C13 C12 H12 120.5 . .
C11 C12 H12 120.5 . .
C12 C13 N14 117.1(5) . .
C12 C13 H13 121.4 . .
N14 C13 H13 121.4 . .
C9 N14 C13 119.8(5) . .
C22 C21 P1 106.5(3) . .
C22 C21 H21A 110.4 . .
P1 C21 H21A 110.4 . .
C22 C21 H21B 110.4 . .
P1 C21 H21B 110.4 . .
H21A C21 H21B 108.6 . .
C21 C22 P2 110.0(3) . .
C21 C22 H22A 109.7 . .
P2 C22 H22A 109.7 . .
C21 C22 H22B 109.7 . .
P2 C22 H22B 109.7 . .
H22A C22 H22B 108.2 . .
C24 C23 C28 118.7(4) . .
C24 C23 P1 122.9(3) . .
C28 C23 P1 118.3(3) . .
C23 C24 C25 120.0(4) . .
C23 C24 H24 120 . .
C25 C24 H24 120 . .
C26 C25 C24 120.5(4) . .
C26 C25 H25 119.7 . .
C24 C25 H25 119.7 . .
C25 C26 C27 120.0(4) . .
C25 C26 H26 120 . .
C27 C26 H26 120 . .
C26 C27 C28 120.0(4) . .
C26 C27 H27 120 . .
C28 C27 H27 120 . .
C27 C28 C23 120.7(4) . .
C27 C28 H28 119.7 . .
C23 C28 H28 119.7 . .
C34 C29 C30 118.3(4) . .
C34 C29 P1 121.1(3) . .
C30 C29 P1 120.6(3) . .
C31 C30 C29 120.4(4) . .
C31 C30 H30 119.8 . .
C29 C30 H30 119.8 . .
C32 C31 C30 120.2(4) . .
C32 C31 H31 119.9 . .
C30 C31 H31 119.9 . .
C31 C32 C33 119.9(4) . .
C31 C32 H32 120.1 . .
C33 C32 H32 120.1 . .
C34 C33 C32 120.5(4) . .
C34 C33 H33 119.7 . .
C32 C33 H33 119.7 . .
C33 C34 C29 120.7(4) . .
C33 C34 H34 119.7 . .
C29 C34 H34 119.7 . .
C40 C35 C36 118.5(4) . .
C40 C35 P2 120.2(3) . .
C36 C35 P2 121.3(3) . .
C37 C36 C35 120.7(4) . .
C37 C36 H36 119.6 . .
C35 C36 H36 119.6 . .
C36 C37 C38 120.2(4) . .
C36 C37 H37 119.9 . .
C38 C37 H37 119.9 . .
C37 C38 C39 119.2(4) . .
C37 C38 H38 120.4 . .
C39 C38 H38 120.4 . .
C40 C39 C38 120.2(4) . .
C40 C39 H39 119.9 . .
C38 C39 H39 119.9 . .
C39 C40 C35 121.1(4) . .
C39 C40 H40 119.4 . .
C35 C40 H40 119.4 . .
C46 C41 C42 118.2(4) . .
C46 C41 P2 122.6(3) . .
C42 C41 P2 119.1(3) . .
C41 C42 C43 120.6(4) . .
C41 C42 H42 119.7 . .
C43 C42 H42 119.7 . .
C44 C43 C42 120.0(4) . .
C44 C43 H43 120 . .
C42 C43 H43 120 . .
C43 C44 C45 120.7(5) . .
C43 C44 H44 119.7 . .
C45 C44 H44 119.7 . .
C44 C45 C46 119.6(5) . .
C44 C45 H45 120.2 . .
C46 C45 H45 120.2 . .
C45 C46 C41 120.9(4) . .
C45 C46 H46 119.5 . .
C41 C46 H46 119.5 . .
C48 C47 P3 110.3(3) . .
C48 C47 H47A 109.6 . .
P3 C47 H47A 109.6 . .
C48 C47 H47B 109.6 . .
P3 C47 H47B 109.6 . .
H47A C47 H47B 108.1 . .
C47 C48 P4 107.0(3) . .
C47 C48 H48A 110.3 . .
P4 C48 H48A 110.3 . .
C47 C48 H48B 110.3 . .
P4 C48 H48B 110.3 . .
H48A C48 H48B 108.6 . .
C50 C49 C54 118.5(4) . .
C50 C49 P3 120.9(3) . .
C54 C49 P3 120.6(3) . .
C49 C50 C51 120.6(4) . .
C49 C50 H50 119.7 . .
C51 C50 H50 119.7 . .
C52 C51 C50 120.8(4) . .
C52 C51 H51 119.6 . .
C50 C51 H51 119.6 . .
C51 C52 C53 119.3(4) . .
C51 C52 H52 120.4 . .
C53 C52 H52 120.4 . .
C54 C53 C52 120.0(4) . .
C54 C53 H53 120 . .
C52 C53 H53 120 . .
C53 C54 C49 120.8(4) . .
C53 C54 H54 119.6 . .
C49 C54 H54 119.6 . .
C60 C55 C56 119.0(4) . .
C60 C55 P3 122.1(3) . .
C56 C55 P3 118.9(4) . .
C57 C56 C55 120.0(5) . .
C57 C56 H56 120 . .
C55 C56 H56 120 . .
C58 C57 C56 121.1(5) . .
C58 C57 H57 119.5 . .
C56 C57 H57 119.5 . .
C57 C58 C59 119.6(5) . .
C57 C58 H58 120.2 . .
C59 C58 H58 120.2 . .
C58 C59 C60 119.7(5) . .
C58 C59 H59 120.2 . .
C60 C59 H59 120.2 . .
C55 C60 C59 120.6(5) . .
C55 C60 H60 119.7 . .
C59 C60 H60 119.7 . .
C62 C61 C66 118.4(4) . .
C62 C61 P4 120.9(3) . .
C66 C61 P4 120.7(3) . .
C63 C62 C61 120.5(4) . .
C63 C62 H62 119.7 . .
C61 C62 H62 119.7 . .
C64 C63 C62 120.6(4) . .
C64 C63 H63 119.7 . .
C62 C63 H63 119.7 . .
C63 C64 C65 119.8(4) . .
C63 C64 H64 120.1 . .
C65 C64 H64 120.1 . .
C66 C65 C64 119.7(4) . .
C66 C65 H65 120.1 . .
C64 C65 H65 120.1 . .
C65 C66 C61 120.9(4) . .
C65 C66 H66 119.5 . .
C61 C66 H66 119.5 . .
C72 C67 C68 118.9(4) . .
C72 C67 P4 121.9(3) . .
C68 C67 P4 119.2(3) . .
C69 C68 C67 120.1(4) . .
C69 C68 H68 119.9 . .
C67 C68 H68 119.9 . .
C68 C69 C70 120.4(4) . .
C68 C69 H69 119.8 . .
C70 C69 H69 119.8 . .
C71 C70 C69 119.4(4) . .
C71 C70 H70 120.3 . .
C69 C70 H70 120.3 . .
C70 C71 C72 119.9(4) . .
C70 C71 H71 120 . .
C72 C71 H71 120 . .
C67 C72 C71 121.3(4) . .
C67 C72 H72 119.4 . .
C71 C72 H72 119.4 . .
C82 C81 Ru1 174.8(3) . .
C81 C82 C83 175.2(5) . .
C88 C83 C84 117.2(4) . .
C88 C83 C82 121.9(4) . .
C84 C83 C82 120.9(4) . .
C85 C84 C83 121.0(5) . .
C85 C84 H84 119.5 . .
C83 C84 H84 119.5 . .
C86 C85 C84 120.7(6) . .
C86 C85 H85 119.7 . .
C84 C85 H85 119.7 . .
C87 C86 C85 120.1(5) . .
C87 C86 H86 119.9 . .
C85 C86 H86 119.9 . .
C86 C87 C88 120.1(5) . .
C86 C87 H87 119.9 . .
C88 C87 H87 119.9 . .
C87 C88 C83 121.0(5) . .
C87 C88 H88 119.5 . .
C83 C88 H88 119.5 . .
Cl11 C101 Cl12 120.2(5) . .
Cl11 C101 H10A 107.3 . .
Cl12 C101 H10A 107.3 . .
Cl11 C101 H10B 107.3 . .
Cl12 C101 H10B 107.3 . .
H10A C101 H10B 106.9 . .
Cl21 C201 Cl21 117.8(12) . 2_756
Cl21 C201 H20A 107.8 . .
Cl21 C201 H20A 107.8 2_756 .
Cl21 C201 H20B 107.8 . .
Cl21 C201 H20B 107.8 2_756 .
H20A C201 H20B 107.2 . .

loop_
_geom_bond_atom_site_label_1
_geom_bond_atom_site_label_2
_geom_bond_distance
_geom_bond_site_symmetry_2
Ru1 C1 2.062(4) .
Ru1 C81 2.067(4) .
Ru1 P2 2.3579(10) .
Ru1 P3 2.3596(10) .
Ru1 P1 2.3625(11) .
Ru1 P4 2.3690(11) .
P1 C29 1.829(5) .
P1 C21 1.846(4) .
P1 C23 1.851(4) .
P2 C41 1.830(4) .
P2 C35 1.839(4) .
P2 C22 1.862(4) .
P3 C55 1.838(5) .
P3 C49 1.842(4) .
P3 C47 1.870(4) .
P4 C61 1.837(5) .
P4 C48 1.847(4) .
P4 C67 1.856(4) .
C1 C2 1.223(6) .
C2 C3 1.434(6) .
C3 C8 1.407(6) .
C3 C4 1.407(6) .
C4 C5 1.396(6) .
C4 H4 0.95 .
C5 C6 1.388(7) .
C5 H5 0.95 .
C6 N7 1.363(6) .
C6 C9 1.492(7) .
N7 C8 1.333(6) .
C8 H8 0.95 .
C9 N14 1.350(6) .
C9 C10 1.397(7) .
C10 C11 1.283(7) .
C10 H10 0.95 .
C11 C12 1.461(7) .
C11 H11 0.95 .
C12 C13 1.410(7) .
C12 H12 0.95 .
C13 N14 1.456(7) .
C13 H13 0.95 .
C21 C22 1.528(6) .
C21 H21A 0.99 .
C21 H21B 0.99 .
C22 H22A 0.99 .
C22 H22B 0.99 .
C23 C24 1.396(6) .
C23 C28 1.404(6) .
C24 C25 1.404(6) .
C24 H24 0.95 .
C25 C26 1.378(6) .
C25 H25 0.95 .
C26 C27 1.388(7) .
C26 H26 0.95 .
C27 C28 1.392(6) .
C27 H27 0.95 .
C28 H28 0.95 .
C29 C34 1.402(6) .
C29 C30 1.409(6) .
C30 C31 1.400(6) .
C30 H30 0.95 .
C31 C32 1.382(7) .
C31 H31 0.95 .
C32 C33 1.390(6) .
C32 H32 0.95 .
C33 C34 1.387(6) .
C33 H33 0.95 .
C34 H34 0.95 .
C35 C40 1.390(6) .
C35 C36 1.404(5) .
C36 C37 1.393(6) .
C36 H36 0.95 .
C37 C38 1.394(6) .
C37 H37 0.95 .
C38 C39 1.399(6) .
C38 H38 0.95 .
C39 C40 1.390(6) .
C39 H39 0.95 .
C40 H40 0.95 .
C41 C46 1.397(6) .
C41 C42 1.398(6) .
C42 C43 1.400(7) .
C42 H42 0.95 .
C43 C44 1.368(7) .
C43 H43 0.95 .
C44 C45 1.383(7) .
C44 H44 0.95 .
C45 C46 1.395(6) .
C45 H45 0.95 .
C46 H46 0.95 .
C47 C48 1.515(6) .
C47 H47A 0.99 .
C47 H47B 0.99 .
C48 H48A 0.99 .
C48 H48B 0.99 .
C49 C50 1.388(6) .
C49 C54 1.405(5) .
C50 C51 1.390(6) .
C50 H50 0.95 .
C51 C52 1.385(6) .
C51 H51 0.95 .
C52 C53 1.393(6) .
C52 H52 0.95 .
C53 C54 1.390(6) .
C53 H53 0.95 .
C54 H54 0.95 .
C55 C60 1.385(6) .
C55 C56 1.405(6) .
C56 C57 1.390(7) .
C56 H56 0.95 .
C57 C58 1.374(8) .
C57 H57 0.95 .
C58 C59 1.398(8) .
C58 H58 0.95 .
C59 C60 1.406(7) .
C59 H59 0.95 .
C60 H60 0.95 .
C61 C62 1.393(6) .
C61 C66 1.403(6) .
C62 C63 1.393(6) .
C62 H62 0.95 .
C63 C64 1.378(6) .
C63 H63 0.95 .
C64 C65 1.396(7) .
C64 H64 0.95 .
C65 C66 1.389(6) .
C65 H65 0.95 .
C66 H66 0.95 .
C67 C72 1.386(6) .
C67 C68 1.410(6) .
C68 C69 1.399(6) .
C68 H68 0.95 .
C69 C70 1.401(7) .
C69 H69 0.95 .
C70 C71 1.395(7) .
C70 H70 0.95 .
C71 C72 1.400(6) .
C71 H71 0.95 .
C72 H72 0.95 .
C81 C82 1.210(6) .
C82 C83 1.438(6) .
C83 C88 1.399(6) .
C83 C84 1.408(7) .
C84 C85 1.378(7) .
C84 H84 0.95 .
C85 C86 1.373(8) .
C85 H85 0.95 .
C86 C87 1.366(8) .
C86 H86 0.95 .
C87 C88 1.398(6) .
C87 H87 0.95 .
C88 H88 0.95 .
C101 Cl11 1.664(9) .
C101 Cl12 1.718(9) .
C101 H10A 0.99 .
C101 H10B 0.99 .
C201 Cl21 1.724(11) .
C201 Cl21 1.724(11) 2_756
C201 H20A 0.99 .
C201 H20B 0.99 .

loop_
_geom_torsion_atom_site_label_1
_geom_torsion_atom_site_label_2
_geom_torsion_atom_site_label_3
_geom_torsion_atom_site_label_4
_geom_torsion
C1 Ru1 P1 C29 57.99(19)
C81 Ru1 P1 C29 -122.16(19)
P2 Ru1 P1 C29 145.99(16)
P3 Ru1 P1 C29 -34.20(16)
C1 Ru1 P1 C21 -59.34(18)
C81 Ru1 P1 C21 120.52(18)
P2 Ru1 P1 C21 28.67(14)
P3 Ru1 P1 C21 -151.53(14)
C1 Ru1 P1 C23 -170.50(19)
C81 Ru1 P1 C23 9.36(19)
P2 Ru1 P1 C23 -82.49(16)
P3 Ru1 P1 C23 97.31(16)
C1 Ru1 P2 C41 -165.6(2)
C81 Ru1 P2 C41 14.9(2)
P1 Ru1 P2 C41 112.57(16)
P4 Ru1 P2 C41 -66.89(16)
C1 Ru1 P2 C35 -38.72(19)
C81 Ru1 P2 C35 141.78(19)
P1 Ru1 P2 C35 -120.55(16)
P4 Ru1 P2 C35 59.99(16)
C1 Ru1 P2 C22 78.27(18)
C81 Ru1 P2 C22 -101.23(18)
P1 Ru1 P2 C22 -3.56(15)
P4 Ru1 P2 C22 176.98(15)
C1 Ru1 P3 C55 -12.6(2)
C81 Ru1 P3 C55 166.9(2)
P1 Ru1 P3 C55 69.25(17)
P4 Ru1 P3 C55 -111.29(17)
C1 Ru1 P3 C49 -140.6(2)
C81 Ru1 P3 C49 38.94(19)
P1 Ru1 P3 C49 -58.71(16)
P4 Ru1 P3 C49 120.75(16)
C1 Ru1 P3 C47 103.18(18)
C81 Ru1 P3 C47 -77.32(18)
P1 Ru1 P3 C47 -174.98(14)
P4 Ru1 P3 C47 4.49(14)
C1 Ru1 P4 C61 122.66(19)
C81 Ru1 P4 C61 -57.20(19)
P2 Ru1 P4 C61 34.51(15)
P3 Ru1 P4 C61 -145.29(15)
C1 Ru1 P4 C48 -120.90(18)
C81 Ru1 P4 C48 59.24(18)
P2 Ru1 P4 C48 150.95(14)
P3 Ru1 P4 C48 -28.85(14)
C1 Ru1 P4 C67 -8.66(19)
C81 Ru1 P4 C67 171.48(19)
P2 Ru1 P4 C67 -96.81(16)
P3 Ru1 P4 C67 83.39(16)
C8 C3 C4 C5 2.9(6)
C2 C3 C4 C5 -173.2(4)
C3 C4 C5 C6 0.5(6)
C4 C5 C6 N7 -3.4(7)
C4 C5 C6 C9 174.8(4)
C5 C6 N7 C8 2.6(7)
C9 C6 N7 C8 -175.9(4)
C6 N7 C8 C3 1.2(7)
C4 C3 C8 N7 -3.9(6)
C2 C3 C8 N7 172.3(4)
N7 C6 C9 N14 -164.3(4)
C5 C6 C9 N14 17.3(7)
N7 C6 C9 C10 15.5(6)
C5 C6 C9 C10 -162.9(4)
N14 C9 C10 C11 3.9(7)
C6 C9 C10 C11 -176.0(4)
C9 C10 C11 C12 -4.1(7)
C10 C11 C12 C13 2.3(7)
C11 C12 C13 N14 -0.3(6)
C10 C9 N14 C13 -1.7(7)
C6 C9 N14 C13 178.1(4)
C12 C13 N14 C9 0.1(7)
C29 P1 C21 C22 177.9(3)
C23 P1 C21 C22 75.5(3)
Ru1 P1 C21 C22 -54.8(3)
P1 C21 C22 P2 53.8(3)
C41 P2 C22 C21 -156.4(3)
C35 P2 C22 C21 98.9(3)
Ru1 P2 C22 C21 -28.9(3)
C29 P1 C23 C24 137.5(3)
C21 P1 C23 C24 -115.7(4)
Ru1 P1 C23 C24 -1.4(4)
C29 P1 C23 C28 -46.0(4)
C21 P1 C23 C28 60.7(4)
Ru1 P1 C23 C28 175.0(3)
C28 C23 C24 C25 0.0(6)
P1 C23 C24 C25 176.4(3)
C23 C24 C25 C26 0.3(6)
C24 C25 C26 C27 -0.2(7)
C25 C26 C27 C28 -0.2(7)
C26 C27 C28 C23 0.5(7)
C24 C23 C28 C27 -0.4(6)
P1 C23 C28 C27 -177.0(3)
C21 P1 C29 C34 41.4(4)
C23 P1 C29 C34 142.3(3)
Ru1 P1 C29 C34 -75.7(3)
C21 P1 C29 C30 -139.4(3)
C23 P1 C29 C30 -38.6(4)
Ru1 P1 C29 C30 103.5(3)
C34 C29 C30 C31 -0.9(6)
P1 C29 C30 C31 179.9(3)
C29 C30 C31 C32 0.3(7)
C30 C31 C32 C33 0.6(7)
C31 C32 C33 C34 -0.9(7)
C32 C33 C34 C29 0.2(6)
C30 C29 C34 C33 0.6(6)
P1 C29 C34 C33 179.8(3)
C41 P2 C35 C40 114.2(4)
C22 P2 C35 C40 -140.7(4)
Ru1 P2 C35 C40 -20.9(4)
C41 P2 C35 C36 -64.4(4)
C22 P2 C35 C36 40.6(4)
Ru1 P2 C35 C36 160.5(3)
C40 C35 C36 C37 1.6(7)
P2 C35 C36 C37 -179.7(3)
C35 C36 C37 C38 -1.7(7)
C36 C37 C38 C39 0.0(7)
C37 C38 C39 C40 1.7(7)
C38 C39 C40 C35 -1.8(7)
C36 C35 C40 C39 0.2(7)
P2 C35 C40 C39 -178.5(3)
C35 P2 C41 C46 -22.6(4)
C22 P2 C41 C46 -128.2(3)
Ru1 P2 C41 C46 112.5(3)
C35 P2 C41 C42 160.3(3)
C22 P2 C41 C42 54.7(4)
Ru1 P2 C41 C42 -64.7(4)
C46 C41 C42 C43 1.6(6)
P2 C41 C42 C43 178.9(3)
C41 C42 C43 C44 0.4(7)
C42 C43 C44 C45 -1.9(7)
C43 C44 C45 C46 1.5(7)
C44 C45 C46 C41 0.6(7)
C42 C41 C46 C45 -2.1(6)
P2 C41 C46 C45 -179.3(3)
C55 P3 C47 C48 155.4(3)
C49 P3 C47 C48 -99.6(3)
Ru1 P3 C47 C48 27.5(3)
P3 C47 C48 P4 -52.6(3)
C61 P4 C48 C47 -177.8(3)
C67 P4 C48 C47 -74.5(3)
Ru1 P4 C48 C47 54.5(3)
C55 P3 C49 C50 -121.4(4)
C47 P3 C49 C50 134.2(4)
Ru1 P3 C49 C50 14.7(4)
C55 P3 C49 C54 57.1(4)
C47 P3 C49 C54 -47.2(4)
Ru1 P3 C49 C54 -166.7(3)
C54 C49 C50 C51 0.9(7)
P3 C49 C50 C51 179.5(4)
C49 C50 C51 C52 -0.2(7)
C50 C51 C52 C53 -0.3(7)
C51 C52 C53 C54 0.1(7)
C52 C53 C54 C49 0.5(7)
C50 C49 C54 C53 -1.0(7)
P3 C49 C54 C53 -179.6(4)
C49 P3 C55 C60 23.1(4)
C47 P3 C55 C60 128.2(3)
Ru1 P3 C55 C60 -112.4(3)
C49 P3 C55 C56 -158.0(3)
C47 P3 C55 C56 -52.9(4)
Ru1 P3 C55 C56 66.5(4)
C60 C55 C56 C57 -1.6(6)
P3 C55 C56 C57 179.4(4)
C55 C56 C57 C58 0.8(7)
C56 C57 C58 C59 0.5(7)
C57 C58 C59 C60 -1.1(7)
C56 C55 C60 C59 1.1(6)
P3 C55 C60 C59 -180.0(3)
C58 C59 C60 C55 0.2(7)
C48 P4 C61 C62 -44.1(4)
C67 P4 C61 C62 -146.5(3)
Ru1 P4 C61 C62 72.7(3)
C48 P4 C61 C66 134.8(3)
C67 P4 C61 C66 32.4(4)
Ru1 P4 C61 C66 -108.4(3)
C66 C61 C62 C63 0.3(6)
P4 C61 C62 C63 179.2(3)
C61 C62 C63 C64 -1.5(6)
C62 C63 C64 C65 1.2(6)
C63 C64 C65 C66 0.2(6)
C64 C65 C66 C61 -1.4(6)
C62 C61 C66 C65 1.1(6)
P4 C61 C66 C65 -177.8(3)
C61 P4 C67 C72 -135.3(4)
C48 P4 C67 C72 118.7(4)
Ru1 P4 C67 C72 3.8(4)
C61 P4 C67 C68 45.2(4)
C48 P4 C67 C68 -60.9(4)
Ru1 P4 C67 C68 -175.7(3)
C72 C67 C68 C69 0.2(6)
P4 C67 C68 C69 179.8(3)
C67 C68 C69 C70 -0.4(7)
C68 C69 C70 C71 0.1(7)
C69 C70 C71 C72 0.4(7)
C68 C67 C72 C71 0.3(6)
P4 C67 C72 C71 -179.2(3)
C70 C71 C72 C67 -0.6(7)
C88 C83 C84 C85 0.7(8)
C82 C83 C84 C85 -177.7(6)
C83 C84 C85 C86 0.5(11)
C84 C85 C86 C87 -1.0(11)
C85 C86 C87 C88 0.1(9)
C86 C87 C88 C83 1.2(7)
C84 C83 C88 C87 -1.6(6)
C82 C83 C88 C87 176.8(4)

loop_
_platon_squeeze_void_nr
_platon_squeeze_void_average_x
_platon_squeeze_void_average_y
_platon_squeeze_void_average_z
_platon_squeeze_void_volume
_platon_squeeze_void_count_electrons
1 0.000 -0.019 0.250 415.7 13.3
2 0.000 0.019 0.750 415.9 13.0
3 0.500 0.481 0.250 415.7 13.3
4 0.500 0.519 0.750 415.9 13.0
